data_7716275
loop_
_publ_author_name
'Regueiro, Alejandro'
'Garc&#xed;a-L&#xf3;pez, V&#xed;ctor'
'Forment-Aliaga, Alicia'
'Clemente-Le&#xf3;n, Miguel'

_publ_section_title
;
 Chiral spin-crossover complexes based on an enantiopure Schiff base
 ligand with three chiral carbon centers.
;
_journal_issue 25
_journal_name_full 'Dalton transactions (Cambridge, England : 2003)'
_journal_page_first 10637
_journal_page_last 10643
_journal_paper_doi 10.1039/d4dt00924j
_journal_volume 53
_journal_year 2024
_chemical_formula_moiety 'C23 H26 Fe N6 O Se2'
_chemical_formula_sum 'C23 H26 Fe N6 O Se2'
_chemical_formula_weight 616.27
_space_group_crystal_system monoclinic
_space_group_IT_number 4
_space_group_name_Hall 'P 2yb'
_space_group_name_H-M_alt 'P 1 21 1'
_atom_sites_solution_hydrogens geom
_atom_sites_solution_primary dual
_audit_creation_date 2022-04-27
_audit_creation_method
;
Olex2 1.2
(compiled May 18 2018 14:05:52 for OlexSys, GUI svn.r5506)
;
_audit_update_record
;
2024-05-02 deposited with the CCDC.	2024-06-03 downloaded from the CCDC.
;
_cell_angle_alpha 90
_cell_angle_beta 98.194(4)
_cell_angle_gamma 90
_cell_formula_units_Z 2
_cell_length_a 8.7881(4)
_cell_length_b 14.4060(5)
_cell_length_c 9.8793(4)
_cell_measurement_reflns_used 2912
_cell_measurement_temperature 119.90(14)
_cell_measurement_theta_max 23.8360
_cell_measurement_theta_min 3.2230
_cell_volume 1237.96(9)
_computing_cell_refinement 'CrysAlisPro 1.171.41.109a (Rigaku OD, 2021)'
_computing_data_collection 'CrysAlisPro 1.171.41.109a (Rigaku OD, 2021)'
_computing_data_reduction 'CrysAlisPro 1.171.41.109a (Rigaku OD, 2021)'
_computing_molecular_graphics 'Olex2 (Dolomanov et al., 2009)'
_computing_publication_material 'Olex2 (Dolomanov et al., 2009)'
_computing_structure_refinement 'ShelXL (Sheldrick, 2015)'
_computing_structure_solution 'ShelXT (Sheldrick, 2015)'
_diffrn_ambient_environment N~2~
_diffrn_ambient_temperature 119.90(14)
_diffrn_detector 'CCD plate'
_diffrn_detector_area_resol_mean 16.0267
_diffrn_detector_type Sapphire3
_diffrn_measured_fraction_theta_full 0.998
_diffrn_measured_fraction_theta_max 0.919
_diffrn_measurement_details
;
List of Runs (angles in degrees, time in seconds):

  # Type    Start    End  Width  t~exp~   \w     \q     \k     \f   Frames
#--------------------------------------------------------------------------
  1  \w    -40.00   4.00   1.00   15.00    --  -22.55 -77.00 120.00   44
  2  \w    -41.00   1.00   1.00   15.00    --  -22.55 -77.00-180.00   42
  3  \w   -101.00 -59.00   1.00   15.00    --  -22.55 178.00  60.00   42
  4  \w    -66.00  -6.00   1.00   15.00    --  -22.55  19.00   0.00   60
  5  \w    -48.00  94.00   1.00   15.00    --   23.49   0.00  30.00  142
  6  \w     -4.00  40.00   1.00   15.00    --   23.49  77.00  60.00   44
  7  \w    -24.00  35.00   1.00   15.00    --   23.49 -57.00  60.00   59
;
_diffrn_measurement_device 'four-circle diffractometer'
_diffrn_measurement_device_type 'SuperNova, Single source at offset/far, Sapphire3'
_diffrn_measurement_method '\w scans'
_diffrn_orient_matrix_type 'CrysAlisPro convention (1999,Acta A55,543-557)'
_diffrn_orient_matrix_UB_11 0.0674727000
_diffrn_orient_matrix_UB_12 -0.0133498000
_diffrn_orient_matrix_UB_13 0.0439564000
_diffrn_orient_matrix_UB_21 -0.0447972000
_diffrn_orient_matrix_UB_22 -0.0285108000
_diffrn_orient_matrix_UB_23 0.0375049000
_diffrn_orient_matrix_UB_31 0.0100290000
_diffrn_orient_matrix_UB_32 -0.0378626000
_diffrn_orient_matrix_UB_33 -0.0437567000
_diffrn_radiation_monochromator mirror
_diffrn_radiation_probe x-ray
_diffrn_radiation_type MoK\a
_diffrn_radiation_wavelength 0.71073
_diffrn_reflns_av_R_equivalents 0.0443
_diffrn_reflns_av_unetI/netI 0.0965
_diffrn_reflns_Laue_measured_fraction_full 0.998
_diffrn_reflns_Laue_measured_fraction_max 0.919
_diffrn_reflns_limit_h_max 11
_diffrn_reflns_limit_h_min -12
_diffrn_reflns_limit_k_max 19
_diffrn_reflns_limit_k_min -20
_diffrn_reflns_limit_l_max 13
_diffrn_reflns_limit_l_min -13
_diffrn_reflns_number 11745
_diffrn_reflns_point_group_measured_fraction_full 0.998
_diffrn_reflns_point_group_measured_fraction_max 0.887
_diffrn_reflns_theta_full 25.242
_diffrn_reflns_theta_max 30.461
_diffrn_reflns_theta_min 2.828
_diffrn_source 'micro-focus sealed X-ray tube'
_diffrn_source_type 'SuperNova (Mo) X-ray Source'
_exptl_absorpt_coefficient_mu 3.577
_exptl_absorpt_correction_T_max 1.00000
_exptl_absorpt_correction_T_min 0.90298
_exptl_absorpt_correction_type multi-scan
_exptl_absorpt_process_details
;
CrysAlisPro 1.171.41.109a (Rigaku Oxford Diffraction, 2021)
Empirical absorption correction using spherical harmonics,
implemented in SCALE3 ABSPACK scaling algorithm.
;
_exptl_crystal_colour brown
_exptl_crystal_colour_primary brown
_exptl_crystal_density_diffrn 1.653
_exptl_crystal_description block
_exptl_crystal_F_000 616
_exptl_crystal_size_max 0.19
_exptl_crystal_size_mid 0.1
_exptl_crystal_size_min 0.1
_refine_diff_density_max 0.994
_refine_diff_density_min -0.591
_refine_diff_density_rms 0.112
_refine_ls_abs_structure_details
;
 Flack x determined using 1581 quotients [(I+)-(I-)]/[(I+)+(I-)]
 (Parsons, Flack and Wagner, Acta Cryst. B69 (2013) 249-259).
;
_refine_ls_abs_structure_Flack 0.005(9)
_refine_ls_extinction_method none
_refine_ls_goodness_of_fit_ref 0.994
_refine_ls_hydrogen_treatment constr
_refine_ls_matrix_type full
_refine_ls_number_parameters 299
_refine_ls_number_reflns 6663
_refine_ls_number_restraints 1
_refine_ls_restrained_S_all 0.994
_refine_ls_R_factor_all 0.0893
_refine_ls_R_factor_gt 0.0566
_refine_ls_shift/su_max 0.000
_refine_ls_shift/su_mean 0.000
_refine_ls_structure_factor_coef Fsqd
_refine_ls_weighting_details 'w=1/[\s^2^(Fo^2^)+(0.0351P)^2^] where P=(Fo^2^+2Fc^2^)/3'
_refine_ls_weighting_scheme calc
_refine_ls_wR_factor_gt 0.0932
_refine_ls_wR_factor_ref 0.1067
_reflns_Friedel_coverage 0.862
_reflns_Friedel_fraction_full 0.999
_reflns_Friedel_fraction_max 0.852
_reflns_number_gt 4831
_reflns_number_total 6663
_reflns_threshold_expression 'I > 2\s(I)'
_cod_data_source_file d4dt00924j2.cif
_cod_data_source_block agrmor01_1a_auto
_cod_depositor_comments 'Adding full bibliography for 7716275--7716292.cif.'
_cod_database_code 7716275
_shelx_shelxl_version_number 2018/1
_shelx_space_group_comment
;
The symmetry employed for this shelxl refinement is uniquely defined
by the following loop, which should always be used as a source of
symmetry information in preference to the above space-group names.
They are only intended as comments.
;
_shelx_estimated_absorpt_t_max 0.716
_shelx_estimated_absorpt_t_min 0.550
_reflns_odcompleteness_completeness 99.84
_reflns_odcompleteness_iscentric 1
_reflns_odcompleteness_theta 28.22
_olex2_refinement_description
;
1. Fixed Uiso
 At 1.2 times of:
  All C(H) groups, All C(H,H) groups, All N(H) groups
 At 1.5 times of:
  All C(H,H,H) groups
2.a Ternary CH refined with riding coordinates:
 N005(H005), C00H(H00H), C00N(H00N), C00T(H00T)
2.b Secondary CH2 refined with riding coordinates:
 C00C(H00A,H00B), C00F(H00C,H00E), C00Q(H00F,H00G), C00U(H00K,H00Q), C00W(H00R,
 H00U)
2.c Aromatic/amide H refined with riding coordinates:
 C00D(H00D), C00I(H00I), C00J(H00J), C00L(H00L), C00M(H00M), C00O(H00O),
 C00P(H00P), C00S(H00S), C00V(H00V)
2.d Idealised Me refined as rotating group:
 C00X(H00W,H00X,H00Y)
;
_olex2_submission_special_instructions 'No special instructions were received'
_oxdiff_exptl_absorpt_empirical_details
;
Empirical correction (ABSPACK) includes:
- Absorption correction using spherical harmonics
- Frame scaling
;
_oxdiff_exptl_absorpt_empirical_full_max 1.174
_oxdiff_exptl_absorpt_empirical_full_min 0.867

loop_
_space_group_symop_operation_xyz
'x, y, z'
'-x, y+1/2, -z'

loop_
_atom_site_label
_atom_site_type_symbol
_atom_site_fract_x
_atom_site_fract_y
_atom_site_fract_z
_atom_site_U_iso_or_equiv
_atom_site_adp_type
_atom_site_occupancy
_atom_site_site_symmetry_order
_atom_site_calc_flag
_atom_site_refinement_flags_posn
_atom_site_refinement_flags_adp
_atom_site_refinement_flags_occupancy
_atom_site_disorder_assembly
_atom_site_disorder_group
Se01 Se 0.77075(10) 0.42449(6) 0.72940(8) 0.0367(2) Uani 1 1 d . . . . .
Se02 Se 0.31193(11) 0.18660(5) 0.24780(9) 0.0413(2) Uani 1 1 d . . . . .
Fe03 Fe 0.43755(12) 0.51896(7) 0.31142(10) 0.0246(2) Uani 1 1 d . . . . .
O004 O 0.8825(7) 0.4300(5) 0.1499(7) 0.0568(18) Uani 1 1 d . . . . .
N005 N 0.6218(7) 0.5388(4) 0.2089(6) 0.0227(13) Uani 1 1 d . . . . .
H005 H 0.714427 0.506410 0.257581 0.027 Uiso 1 1 calc R . . . .
N006 N 0.3318(8) 0.5372(4) 0.1211(6) 0.0272(14) Uani 1 1 d . . . . .
N007 N 0.4712(7) 0.6448(4) 0.3612(6) 0.0269(14) Uani 1 1 d . . . . .
N008 N 0.2549(8) 0.5391(5) 0.4011(6) 0.0346(17) Uani 1 1 d . . . . .
N009 N 0.5663(7) 0.4845(4) 0.4817(7) 0.0268(14) Uani 1 1 d . . . . .
N00A N 0.3946(8) 0.3861(5) 0.2820(7) 0.0325(16) Uani 1 1 d . . . . .
C00B C 0.6434(9) 0.4616(5) 0.5787(8) 0.0255(17) Uani 1 1 d . . . . .
C00C C 0.8123(9) 0.6676(5) 0.1745(8) 0.0297(18) Uani 1 1 d . . . . .
H00A H 0.827320 0.643840 0.083239 0.036 Uiso 1 1 calc R . . . .
H00B H 0.890760 0.638715 0.243613 0.036 Uiso 1 1 calc R . . . .
C00D C 0.1071(12) 0.5480(5) -0.0471(9) 0.037(2) Uani 1 1 d . . . . .
H00D H -0.001219 0.554681 -0.068122 0.044 Uiso 1 1 calc R . . . .
C00E C 0.2450(9) 0.6280(6) 0.4489(8) 0.0321(19) Uani 1 1 d . . . . .
C00F C 0.6230(9) 0.3990(5) 0.0587(8) 0.0291(18) Uani 1 1 d . . . . .
H00C H 0.561920 0.364335 0.118733 0.035 Uiso 1 1 calc R . . . .
H00E H 0.590815 0.377247 -0.036181 0.035 Uiso 1 1 calc R . . . .
C00G C 0.4178(9) 0.5224(5) 0.0215(8) 0.0273(16) Uani 1 1 d . . . . .
C00H C 0.6204(8) 0.6820(6) 0.3408(7) 0.0246(16) Uani 1 1 d . . . . .
H00H H 0.699001 0.655503 0.413724 0.030 Uiso 1 1 calc R . . . .
C00I C 0.1979(11) 0.5360(5) -0.1483(9) 0.042(2) Uani 1 1 d . . . . .
H00I H 0.152436 0.536426 -0.241544 0.050 Uiso 1 1 calc R . . . .
C00J C 0.1397(10) 0.4807(7) 0.4119(9) 0.041(2) Uani 1 1 d . . . . .
H00J H 0.143613 0.420009 0.374856 0.049 Uiso 1 1 calc R . . . .
C00K C 0.7910(11) 0.3756(6) 0.0996(9) 0.039(2) Uani 1 1 d . . . . .
C00L C 0.3555(10) 0.5232(6) -0.1152(8) 0.037(2) Uani 1 1 d . . . . .
H00L H 0.418841 0.515188 -0.184661 0.044 Uiso 1 1 calc R . . . .
C00M C 0.1793(10) 0.5499(5) 0.0855(9) 0.0317(19) Uani 1 1 d . . . . .
H00M H 0.118584 0.560679 0.156136 0.038 Uiso 1 1 calc R . . . .
C00N C 0.6509(9) 0.6422(5) 0.2043(7) 0.0234(16) Uani 1 1 d . . . . .
H00N H 0.574257 0.669545 0.130552 0.028 Uiso 1 1 calc R . . . .
C00O C 0.3735(10) 0.6836(6) 0.4276(8) 0.0365(19) Uani 1 1 d . . . . .
H00O H 0.386025 0.745438 0.460526 0.044 Uiso 1 1 calc R . . . .
C00P C 0.0132(11) 0.5054(8) 0.4757(10) 0.054(3) Uani 1 1 d . . . . .
H00P H -0.066556 0.462028 0.483538 0.064 Uiso 1 1 calc R . . . .
C00Q C 0.8307(10) 0.7735(6) 0.1784(9) 0.039(2) Uani 1 1 d . . . . .
H00F H 0.936340 0.789946 0.163393 0.047 Uiso 1 1 calc R . . . .
H00G H 0.758065 0.801473 0.103757 0.047 Uiso 1 1 calc R . . . .
C00R C 0.3610(10) 0.3090(6) 0.2671(8) 0.036(2) Uani 1 1 d . . . . .
C00S C 0.0072(11) 0.5941(8) 0.5270(10) 0.053(3) Uani 1 1 d . . . . .
H00S H -0.077340 0.612333 0.571002 0.064 Uiso 1 1 calc R . . . .
C00T C 0.5847(9) 0.5027(5) 0.0664(8) 0.0283(17) Uani 1 1 d . . . . .
H00T H 0.646684 0.537895 0.006080 0.034 Uiso 1 1 calc R . . . .
C00U C 0.8004(10) 0.8123(5) 0.3132(9) 0.037(2) Uani 1 1 d . . . . .
H00K H 0.811393 0.880717 0.311991 0.045 Uiso 1 1 calc R . . . .
H00Q H 0.877766 0.787673 0.387121 0.045 Uiso 1 1 calc R . . . .
C00V C 0.1236(10) 0.6565(7) 0.5147(9) 0.051(3) Uani 1 1 d . . . . .
H00V H 0.120740 0.717598 0.550467 0.061 Uiso 1 1 calc R . . . .
C00W C 0.6404(10) 0.7876(5) 0.3428(8) 0.0335(19) Uani 1 1 d . . . . .
H00R H 0.562316 0.816153 0.273145 0.040 Uiso 1 1 calc R . . . .
H00U H 0.625385 0.812136 0.433575 0.040 Uiso 1 1 calc R . . . .
C00X C 0.8325(13) 0.2782(7) 0.0723(12) 0.068(3) Uani 1 1 d . . . . .
H00W H 0.815837 0.266886 -0.026494 0.102 Uiso 1 1 calc GR . . . .
H00X H 0.768090 0.235900 0.117224 0.102 Uiso 1 1 calc GR . . . .
H00Y H 0.940876 0.267611 0.108182 0.102 Uiso 1 1 calc GR . . . .

loop_
_atom_site_aniso_label
_atom_site_aniso_U_11
_atom_site_aniso_U_22
_atom_site_aniso_U_33
_atom_site_aniso_U_23
_atom_site_aniso_U_13
_atom_site_aniso_U_12
Se01 0.0310(5) 0.0474(5) 0.0299(4) 0.0104(4) -0.0022(3) -0.0023(4)
Se02 0.0554(6) 0.0314(4) 0.0370(5) 0.0015(4) 0.0066(4) -0.0056(4)
Fe03 0.0200(6) 0.0303(5) 0.0227(6) 0.0039(5) 0.0005(4) -0.0014(5)
O004 0.036(4) 0.046(4) 0.085(5) -0.021(4) -0.003(3) 0.000(4)
N005 0.020(3) 0.024(3) 0.023(3) 0.000(2) -0.001(2) 0.000(3)
N006 0.023(4) 0.031(4) 0.027(3) 0.004(3) 0.000(3) -0.002(3)
N007 0.023(4) 0.034(3) 0.024(4) 0.007(3) 0.004(3) 0.006(3)
N008 0.028(4) 0.051(5) 0.024(4) 0.010(3) 0.001(3) 0.000(3)
N009 0.028(4) 0.026(3) 0.028(4) 0.003(3) 0.007(3) 0.001(3)
N00A 0.032(4) 0.033(4) 0.031(4) 0.007(3) 0.001(3) -0.006(3)
C00B 0.026(5) 0.020(3) 0.032(4) -0.003(3) 0.009(4) -0.002(3)
C00C 0.033(5) 0.030(4) 0.028(4) -0.005(3) 0.008(3) -0.006(3)
C00D 0.042(6) 0.032(4) 0.033(5) 0.006(4) -0.009(4) -0.001(4)
C00E 0.023(4) 0.050(5) 0.022(4) 0.010(4) -0.002(3) 0.012(4)
C00F 0.028(4) 0.030(4) 0.031(4) -0.006(3) 0.009(3) -0.004(3)
C00G 0.032(4) 0.020(3) 0.028(4) -0.001(3) -0.002(3) -0.005(4)
C00H 0.024(4) 0.030(4) 0.019(4) -0.005(3) 0.001(3) 0.000(3)
C00I 0.051(6) 0.027(5) 0.039(5) 0.001(4) -0.024(5) 0.004(4)
C00J 0.026(5) 0.062(6) 0.033(5) 0.015(4) 0.001(4) 0.005(4)
C00K 0.047(6) 0.030(4) 0.039(5) -0.003(4) 0.008(4) 0.003(4)
C00L 0.047(6) 0.035(4) 0.028(4) -0.003(4) 0.008(4) 0.008(5)
C00M 0.027(5) 0.029(4) 0.037(5) 0.009(4) -0.001(4) 0.004(3)
C00N 0.026(4) 0.020(3) 0.024(4) -0.002(3) 0.002(3) -0.002(3)
C00O 0.041(5) 0.039(4) 0.029(4) 0.000(4) 0.004(4) 0.015(4)
C00P 0.023(5) 0.096(8) 0.043(6) 0.024(6) 0.007(4) 0.008(5)
C00Q 0.031(5) 0.043(5) 0.044(5) -0.004(4) 0.004(4) -0.009(4)
C00R 0.040(5) 0.046(6) 0.024(4) 0.012(4) 0.006(4) 0.005(4)
C00S 0.029(5) 0.099(8) 0.033(5) 0.024(6) 0.008(4) 0.020(6)
C00T 0.034(5) 0.026(4) 0.026(4) -0.002(3) 0.006(3) -0.005(3)
C00U 0.046(6) 0.024(4) 0.037(5) 0.006(4) -0.010(4) -0.015(4)
C00V 0.030(5) 0.082(7) 0.040(6) 0.013(5) 0.008(4) 0.021(5)
C00W 0.039(5) 0.026(4) 0.032(5) -0.001(3) -0.004(4) 0.003(4)
C00X 0.072(9) 0.048(6) 0.085(9) 0.001(6) 0.017(7) 0.016(6)

loop_
_atom_type_symbol
_atom_type_description
_atom_type_scat_dispersion_real
_atom_type_scat_dispersion_imag
_atom_type_scat_source
C C 0.0033 0.0016 'International Tables Vol C Tables 4.2.6.8 and 6.1.1.4'
H H 0.0000 0.0000 'International Tables Vol C Tables 4.2.6.8 and 6.1.1.4'
Fe Fe 0.3463 0.8444 'International Tables Vol C Tables 4.2.6.8 and 6.1.1.4'
N N 0.0061 0.0033 'International Tables Vol C Tables 4.2.6.8 and 6.1.1.4'
O O 0.0106 0.0060 'International Tables Vol C Tables 4.2.6.8 and 6.1.1.4'
Se Se -0.0929 2.2259 'International Tables Vol C Tables 4.2.6.8 and 6.1.1.4'

loop_
_geom_angle_atom_site_label_1
_geom_angle_atom_site_label_2
_geom_angle_atom_site_label_3
_geom_angle
_geom_angle_site_symmetry_1
_geom_angle_site_symmetry_3
_geom_angle_publ_flag
N006 Fe03 N005 79.1(3) . . ?
N007 Fe03 N005 83.7(2) . . ?
N007 Fe03 N006 98.8(3) . . ?
N007 Fe03 N008 81.3(3) . . ?
N007 Fe03 N009 88.2(2) . . ?
N007 Fe03 N00A 172.9(3) . . ?
N008 Fe03 N005 163.3(2) . . ?
N008 Fe03 N006 96.0(3) . . ?
N008 Fe03 N00A 93.3(3) . . ?
N009 Fe03 N005 93.4(3) . . ?
N009 Fe03 N006 169.0(3) . . ?
N009 Fe03 N008 93.4(3) . . ?
N009 Fe03 N00A 87.5(3) . . ?
N00A Fe03 N005 102.2(3) . . ?
N00A Fe03 N006 86.3(3) . . ?
Fe03 N005 H005 110.1 . . ?
C00N N005 Fe03 107.5(4) . . ?
C00N N005 H005 110.1 . . ?
C00T N005 Fe03 109.7(4) . . ?
C00T N005 H005 110.1 . . ?
C00T N005 C00N 109.2(5) . . ?
C00G N006 Fe03 115.8(5) . . ?
C00G N006 C00M 118.3(7) . . ?
C00M N006 Fe03 125.2(6) . . ?
C00H N007 Fe03 115.3(5) . . ?
C00O N007 Fe03 117.4(6) . . ?
C00O N007 C00H 126.4(7) . . ?
C00E N008 Fe03 112.9(6) . . ?
C00J N008 Fe03 128.5(6) . . ?
C00J N008 C00E 118.4(8) . . ?
C00B N009 Fe03 177.4(6) . . ?
C00R N00A Fe03 176.0(7) . . ?
N009 C00B Se01 178.1(7) . . ?
H00A C00C H00B 108.3 . . ?
C00N C00C H00A 109.8 . . ?
C00N C00C H00B 109.8 . . ?
C00N C00C C00Q 109.2(6) . . ?
C00Q C00C H00A 109.8 . . ?
C00Q C00C H00B 109.8 . . ?
C00I C00D H00D 121.3 . . ?
C00M C00D H00D 121.3 . . ?
C00M C00D C00I 117.3(9) . . ?
N008 C00E C00O 112.5(7) . . ?
N008 C00E C00V 121.9(9) . . ?
C00V C00E C00O 125.6(8) . . ?
H00C C00F H00E 107.6 . . ?
C00K C00F H00C 108.6 . . ?
C00K C00F H00E 108.6 . . ?
C00K C00F C00T 114.6(6) . . ?
C00T C00F H00C 108.6 . . ?
C00T C00F H00E 108.6 . . ?
N006 C00G C00L 122.0(7) . . ?
N006 C00G C00T 116.4(7) . . ?
C00L C00G C00T 121.7(7) . . ?
N007 C00H H00H 107.6 . . ?
N007 C00H C00N 105.0(6) . . ?
N007 C00H C00W 117.9(7) . . ?
C00N C00H H00H 107.6 . . ?
C00N C00H C00W 110.6(6) . . ?
C00W C00H H00H 107.6 . . ?
C00D C00I H00I 119.8 . . ?
C00D C00I C00L 120.5(8) . . ?
C00L C00I H00I 119.8 . . ?
N008 C00J H00J 118.8 . . ?
N008 C00J C00P 122.4(9) . . ?
C00P C00J H00J 118.8 . . ?
O004 C00K C00F 123.0(8) . . ?
O004 C00K C00X 122.3(9) . . ?
C00X C00K C00F 114.7(8) . . ?
C00G C00L C00I 118.3(8) . . ?
C00G C00L H00L 120.9 . . ?
C00I C00L H00L 120.9 . . ?
N006 C00M C00D 123.6(9) . . ?
N006 C00M H00M 118.2 . . ?
C00D C00M H00M 118.2 . . ?
N005 C00N C00C 113.9(6) . . ?
N005 C00N C00H 107.0(6) . . ?
N005 C00N H00N 108.1 . . ?
C00C C00N H00N 108.1 . . ?
C00H C00N C00C 111.4(6) . . ?
C00H C00N H00N 108.1 . . ?
N007 C00O C00E 115.8(8) . . ?
N007 C00O H00O 122.1 . . ?
C00E C00O H00O 122.1 . . ?
C00J C00P H00P 120.8 . . ?
C00S C00P C00J 118.4(9) . . ?
C00S C00P H00P 120.8 . . ?
C00C C00Q H00F 109.4 . . ?
C00C C00Q H00G 109.4 . . ?
H00F C00Q H00G 108.0 . . ?
C00U C00Q C00C 111.2(7) . . ?
C00U C00Q H00F 109.4 . . ?
C00U C00Q H00G 109.4 . . ?
N00A C00R Se02 178.4(8) . . ?
C00P C00S H00S 119.9 . . ?
C00P C00S C00V 120.3(9) . . ?
C00V C00S H00S 119.9 . . ?
N005 C00T C00F 111.4(6) . . ?
N005 C00T C00G 106.6(6) . . ?
N005 C00T H00T 108.8 . . ?
C00F C00T H00T 108.8 . . ?
C00G C00T C00F 112.4(6) . . ?
C00G C00T H00T 108.8 . . ?
C00Q C00U H00K 109.3 . . ?
C00Q C00U H00Q 109.3 . . ?
C00Q C00U C00W 111.6(7) . . ?
H00K C00U H00Q 108.0 . . ?
C00W C00U H00K 109.3 . . ?
C00W C00U H00Q 109.3 . . ?
C00E C00V H00V 120.8 . . ?
C00S C00V C00E 118.5(10) . . ?
C00S C00V H00V 120.8 . . ?
C00H C00W H00R 109.7 . . ?
C00H C00W H00U 109.7 . . ?
C00U C00W C00H 109.8(6) . . ?
C00U C00W H00R 109.7 . . ?
C00U C00W H00U 109.7 . . ?
H00R C00W H00U 108.2 . . ?
C00K C00X H00W 109.5 . . ?
C00K C00X H00X 109.5 . . ?
C00K C00X H00Y 109.5 . . ?
H00W C00X H00X 109.5 . . ?
H00W C00X H00Y 109.5 . . ?
H00X C00X H00Y 109.5 . . ?

loop_
_geom_bond_atom_site_label_1
_geom_bond_atom_site_label_2
_geom_bond_distance
_geom_bond_site_symmetry_2
_geom_bond_publ_flag
Se01 C00B 1.811(8) . ?
Se02 C00R 1.819(9) . ?
Fe03 N005 2.048(6) . ?
Fe03 N006 1.993(6) . ?
Fe03 N007 1.890(6) . ?
Fe03 N008 1.963(7) . ?
Fe03 N009 1.953(7) . ?
Fe03 N00A 1.964(7) . ?
O004 C00K 1.181(10) . ?
N005 H005 1.0000 . ?
N005 C00N 1.513(8) . ?
N005 C00T 1.493(9) . ?
N006 C00G 1.340(10) . ?
N006 C00M 1.348(10) . ?
N007 C00H 1.457(9) . ?
N007 C00O 1.280(10) . ?
N008 C00E 1.372(10) . ?
N008 C00J 1.332(11) . ?
N009 C00B 1.141(9) . ?
N00A C00R 1.153(9) . ?
C00C H00A 0.9900 . ?
C00C H00B 0.9900 . ?
C00C C00N 1.534(10) . ?
C00C C00Q 1.534(10) . ?
C00D H00D 0.9500 . ?
C00D C00I 1.377(13) . ?
C00D C00M 1.372(11) . ?
C00E C00O 1.425(12) . ?
C00E C00V 1.388(11) . ?
C00F H00C 0.9900 . ?
C00F H00E 0.9900 . ?
C00F C00K 1.512(12) . ?
C00F C00T 1.537(10) . ?
C00G C00L 1.383(10) . ?
C00G C00T 1.498(10) . ?
C00H H00H 1.0000 . ?
C00H C00N 1.524(10) . ?
C00H C00W 1.531(11) . ?
C00I H00I 0.9500 . ?
C00I C00L 1.389(12) . ?
C00J H00J 0.9500 . ?
C00J C00P 1.400(12) . ?
C00K C00X 1.483(12) . ?
C00L H00L 0.9500 . ?
C00M H00M 0.9500 . ?
C00N H00N 1.0000 . ?
C00O H00O 0.9500 . ?
C00P H00P 0.9500 . ?
C00P C00S 1.379(14) . ?
C00Q H00F 0.9900 . ?
C00Q H00G 0.9900 . ?
C00Q C00U 1.502(11) . ?
C00S H00S 0.9500 . ?
C00S C00V 1.380(14) . ?
C00T H00T 1.0000 . ?
C00U H00K 0.9900 . ?
C00U H00Q 0.9900 . ?
C00U C00W 1.519(11) . ?
C00V H00V 0.9500 . ?
C00W H00R 0.9900 . ?
C00W H00U 0.9900 . ?
C00X H00W 0.9800 . ?
C00X H00X 0.9800 . ?
C00X H00Y 0.9800 . ?
